data_1550313
loop_
_publ_author_name
'Stondus, Jigmat'
'Anthal, Sumati'
'Jayashree, A.'
'Narayana, B.'
'Sarojini, B. K.'
'Kant, Rajni'

_publ_section_title
;
 Polymorph of
 (<i>E</i>)-<i>N</i>'-(4-chlorobenzylidene)isonicotinohydrazide
 monohydrate
;
_journal_coeditor_code LH4041
_journal_issue 11
_journal_name_full IUCrData
_journal_page_first x181634
_journal_paper_doi 10.1107/S2414314618016346
_journal_volume 3
_journal_year 2018
_chemical_absolute_configuration ad
_chemical_formula_iupac 'C13 H10 Cl N3 O, H2 O'
_chemical_formula_moiety 'C13 H10 Cl N3 O, H2 O'
_chemical_formula_sum 'C13 H12 Cl N3 O2'
_chemical_formula_weight 277.71
_chemical_name_systematic
;
(<i>E</i>)-<i>N</i>'-(4-Chlorobenzylidene)isonicotinohydrazide monohydrate
;
_space_group_crystal_system orthorhombic
_space_group_IT_number 19
_space_group_name_Hall 'P 2ac 2ab'
_space_group_name_H-M_alt 'P 21 21 21'
_symmetry_space_group_name_Hall 'P 2ac 2ab'
_symmetry_space_group_name_H-M 'P 21 21 21'
_atom_sites_solution_hydrogens mixed
_audit_creation_method SHELXL-2016/6
_cell_angle_alpha 90
_cell_angle_beta 90
_cell_angle_gamma 90
_cell_formula_units_Z 4
_cell_length_a 6.4405(9)
_cell_length_b 7.2660(14)
_cell_length_c 28.081(4)
_cell_measurement_reflns_used 945
_cell_measurement_temperature 293(2)
_cell_measurement_theta_max 26.9680
_cell_measurement_theta_min 3.8100
_cell_volume 1314.1(4)
_computing_cell_refinement
;
CrysAlis PRO (Oxford Diffraction, 2010)
;
_computing_data_collection
;
CrysAlis PRO (Oxford Diffraction, 2010)
;
_computing_data_reduction
;
CrysAlis PRO (Oxford Diffraction, 2010)
;
_computing_molecular_graphics
;
ORTEP-3 for Windows (Farrugia, 2012)
;
_computing_publication_material
;
PLATON (Spek, 2009)
;
_computing_structure_refinement
;
<i>SHELXL2016</i> (Sheldrick, 2015)
;
_computing_structure_solution
;
SHELXS97 (Sheldrick, 2008)
;
_diffrn_ambient_temperature 293(2)
_diffrn_detector_area_resol_mean 16.1049
_diffrn_measured_fraction_theta_full 0.996
_diffrn_measured_fraction_theta_max 0.995
_diffrn_measurement_device_type 'Oxford Diffraction Xcalibur Sapphire3'
_diffrn_measurement_method '\w scans'
_diffrn_radiation_type MoK\a
_diffrn_radiation_wavelength 0.71073
_diffrn_reflns_av_R_equivalents 0.0340
_diffrn_reflns_av_unetI/netI 0.0933
_diffrn_reflns_limit_h_max 7
_diffrn_reflns_limit_h_min -4
_diffrn_reflns_limit_k_max 6
_diffrn_reflns_limit_k_min -8
_diffrn_reflns_limit_l_max 34
_diffrn_reflns_limit_l_min -29
_diffrn_reflns_number 3321
_diffrn_reflns_theta_full 25.242
_diffrn_reflns_theta_max 26.000
_diffrn_reflns_theta_min 3.550
_diffrn_source 'Enhance (Mo) X-ray Source'
_exptl_absorpt_coefficient_mu 0.292
_exptl_absorpt_correction_T_max 1.00000
_exptl_absorpt_correction_T_min 0.42068
_exptl_absorpt_correction_type multi-scan
_exptl_absorpt_process_details
;
(CrysAlis RED; Oxford Diffraction, 2010)
;
_exptl_crystal_colour colourless
_exptl_crystal_density_diffrn 1.404
_exptl_crystal_description block
_exptl_crystal_F_000 576
_exptl_crystal_size_max 0.4
_exptl_crystal_size_mid 0.2
_exptl_crystal_size_min 0.2
_refine_diff_density_max 0.229
_refine_diff_density_min -0.246
_refine_ls_abs_structure_details
;
Flack <i>x</i> determined using 359 quotients
[(<i>I</i>^+^)-(<i>I</i>^-^)]/[(<i>I</i>^+^)+(<i>I</i>^-^)]
(Parsons <i>et al.</i>, 2013)
;
_refine_ls_abs_structure_Flack -0.02(14)
_refine_ls_extinction_coef 0.007(2)
_refine_ls_extinction_expression Fc^*^=kFc[1+0.001xFc^2^\l^3^/sin(2\q)]^-1/4^
_refine_ls_extinction_method
;
SHELXL2016 (Sheldrick, 2015)
;
_refine_ls_goodness_of_fit_ref 1.016
_refine_ls_hydrogen_treatment mixed
_refine_ls_matrix_type full
_refine_ls_number_parameters 181
_refine_ls_number_reflns 2323
_refine_ls_number_restraints 0
_refine_ls_restrained_S_all 1.016
_refine_ls_R_factor_all 0.1153
_refine_ls_R_factor_gt 0.0666
_refine_ls_shift/su_max 0.002
_refine_ls_shift/su_mean 0.000
_refine_ls_structure_factor_coef Fsqd
_refine_ls_weighting_details 'w=1/[\s^2^(Fo^2^)+(0.0492P)^2^+0.2991P] where P=(Fo^2^+2Fc^2^)/3'
_refine_ls_weighting_scheme calc
_refine_ls_wR_factor_gt 0.1232
_refine_ls_wR_factor_ref 0.1475
_reflns_number_gt 1471
_reflns_number_total 2323
_reflns_threshold_expression 'I > 2\s(I)'
_cod_data_source_file lh4041sup1.cif
_cod_data_source_block I
_cod_database_code 1550313
_shelx_space_group_comment
;
The symmetry employed for this shelxl refinement is uniquely defined
by the following loop, which should always be used as a source of
symmetry information in preference to the above space-group names.
They are only intended as comments.
;

loop_
_space_group_symop_operation_xyz
'x, y, z'
'-x+1/2, -y, z+1/2'
'x+1/2, -y+1/2, -z'
'-x, y+1/2, -z+1/2'

loop_
_atom_site_type_symbol
_atom_site_label
_atom_site_fract_x
_atom_site_fract_y
_atom_site_fract_z
_atom_site_U_iso_or_equiv
_atom_site_adp_type
_atom_site_calc_flag
_atom_site_occupancy
Cl Cl1 0.7005(3) 0.7850(3) 0.11474(6) 0.0706(7) Uani d 1
O O1 0.8317(7) 1.3265(8) -0.16937(15) 0.0632(16) Uani d 1
O O2 1.5258(8) 1.0974(9) -0.12165(18) 0.0489(13) Uani d 1
N N1 1.0024(8) 1.1807(7) -0.09043(16) 0.0386(13) Uani d 1
N N2 1.1179(7) 1.2331(8) -0.12955(15) 0.0380(14) Uani d 1
H H2 1.251082 1.224610 -0.129120 0.046 Uiso calc 1
N N3 1.3838(9) 1.3963(9) -0.29400(19) 0.0555(17) Uani d 1
C C1 1.0203(10) 1.2970(10) -0.1680(2) 0.0406(16) Uani d 1
C C2 1.1515(9) 1.3320(9) -0.2110(2) 0.0376(16) Uani d 1
C C3 1.0683(10) 1.2994(11) -0.2556(2) 0.0527(19) Uani d 1
H H3 0.933810 1.254560 -0.258866 0.063 Uiso calc 1
C C4 1.1891(12) 1.3348(11) -0.2953(2) 0.062(2) Uani d 1
H H4 1.130033 1.314197 -0.325006 0.074 Uiso calc 1
C C5 1.4597(10) 1.4252(10) -0.2506(2) 0.0480(18) Uani d 1
H H5 1.593842 1.471847 -0.248316 0.058 Uiso calc 1
C C6 1.3554(9) 1.3914(10) -0.2087(2) 0.0428(17) Uani d 1
H H6 1.420595 1.408204 -0.179516 0.051 Uiso calc 1
C C7 1.1053(10) 1.1320(9) -0.0539(2) 0.0384(16) Uani d 1
H H7 1.248760 1.146679 -0.053660 0.046 Uiso calc 1
C C8 1.0029(9) 1.0537(9) -0.01233(19) 0.0335(15) Uani d 1
C C9 1.1064(10) 1.0381(10) 0.0308(2) 0.0443(17) Uani d 1
H H9 1.240781 1.083767 0.033398 0.053 Uiso calc 1
C C10 1.0157(12) 0.9569(10) 0.0699(2) 0.0464(18) Uani d 1
H H10 1.087477 0.947944 0.098500 0.056 Uiso calc 1
C C11 0.8155(11) 0.8887(9) 0.0657(2) 0.0439(17) Uani d 1
C C12 0.7077(10) 0.9055(9) 0.0242(2) 0.0446(17) Uani d 1
H H12 0.571976 0.862446 0.022230 0.054 Uiso calc 1
C C13 0.7993(10) 0.9861(9) -0.0151(2) 0.0404(16) Uani d 1
H H13 0.725653 0.995608 -0.043441 0.048 Uiso calc 1
H H1O 1.626(11) 1.161(10) -0.124(2) 0.06(3) Uiso d 1
H H2O 1.531(15) 1.017(12) -0.144(3) 0.10(4) Uiso d 1

loop_
_atom_site_aniso_label
_atom_site_aniso_U_11
_atom_site_aniso_U_22
_atom_site_aniso_U_33
_atom_site_aniso_U_12
_atom_site_aniso_U_13
_atom_site_aniso_U_23
Cl1 0.0999(15) 0.0603(13) 0.0515(10) -0.0130(13) 0.0260(11) 0.0058(10)
O1 0.038(3) 0.095(5) 0.057(3) -0.002(3) 0.004(2) 0.019(3)
O2 0.037(3) 0.066(4) 0.043(3) -0.008(3) 0.006(2) -0.005(3)
N1 0.036(3) 0.045(4) 0.035(3) 0.001(3) 0.008(2) 0.002(3)
N2 0.030(2) 0.046(4) 0.038(3) 0.001(3) 0.007(2) 0.006(3)
N3 0.061(4) 0.068(5) 0.037(3) -0.006(4) 0.001(3) 0.008(3)
C1 0.034(3) 0.045(4) 0.043(4) -0.009(4) 0.006(3) 0.006(3)
C2 0.033(3) 0.045(5) 0.034(3) -0.001(3) 0.000(3) 0.007(3)
C3 0.043(4) 0.067(5) 0.047(4) -0.014(4) -0.005(3) 0.003(4)
C4 0.063(5) 0.083(7) 0.039(4) -0.009(5) -0.011(4) 0.003(4)
C5 0.044(4) 0.054(5) 0.046(4) -0.011(4) 0.005(4) 0.010(4)
C6 0.040(4) 0.051(5) 0.038(3) -0.005(4) -0.003(3) 0.003(3)
C7 0.036(3) 0.038(4) 0.042(3) -0.001(3) 0.008(3) -0.004(3)
C8 0.035(3) 0.031(4) 0.035(3) -0.002(3) 0.007(3) -0.005(3)
C9 0.047(4) 0.045(4) 0.041(4) 0.000(3) -0.001(3) -0.003(3)
C10 0.063(4) 0.042(4) 0.034(4) 0.001(4) 0.006(4) -0.003(3)
C11 0.057(4) 0.035(4) 0.040(4) 0.001(4) 0.020(4) -0.001(3)
C12 0.041(3) 0.042(4) 0.051(4) -0.011(4) 0.005(4) -0.004(3)
C13 0.046(4) 0.036(4) 0.039(3) -0.004(4) 0.000(3) 0.003(3)

loop_
_atom_type_symbol
_atom_type_description
_atom_type_scat_dispersion_real
_atom_type_scat_dispersion_imag
_atom_type_scat_source
C C 0.0033 0.0016 'International Tables Vol C Tables 4.2.6.8 and 6.1.1.4'
H H 0.0000 0.0000 'International Tables Vol C Tables 4.2.6.8 and 6.1.1.4'
N N 0.0061 0.0033 'International Tables Vol C Tables 4.2.6.8 and 6.1.1.4'
O O 0.0106 0.0060 'International Tables Vol C Tables 4.2.6.8 and 6.1.1.4'
Cl Cl 0.1484 0.1585 'International Tables Vol C Tables 4.2.6.8 and 6.1.1.4'

loop_
_geom_angle_atom_site_label_1
_geom_angle_atom_site_label_2
_geom_angle_atom_site_label_3
_geom_angle
H1O O2 H2O 108(8)
C7 N1 N2 116.0(5)
C1 N2 N1 119.1(4)
C1 N2 H2 120.4
N1 N2 H2 120.4
C5 N3 C4 115.0(6)
O1 C1 N2 123.4(5)
O1 C1 C2 120.1(6)
N2 C1 C2 116.5(5)
C6 C2 C3 117.5(6)
C6 C2 C1 123.6(5)
C3 C2 C1 118.9(5)
C4 C3 C2 118.7(6)
C4 C3 H3 120.7
C2 C3 H3 120.7
N3 C4 C3 124.8(6)
N3 C4 H4 117.6
C3 C4 H4 117.6
N3 C5 C6 125.1(6)
N3 C5 H5 117.4
C6 C5 H5 117.4
C5 C6 C2 118.8(6)
C5 C6 H6 120.6
C2 C6 H6 120.6
N1 C7 C8 121.3(5)
N1 C7 H7 119.4
C8 C7 H7 119.4
C9 C8 C13 117.9(6)
C9 C8 C7 120.9(6)
C13 C8 C7 121.1(5)
C10 C9 C8 121.8(6)
C10 C9 H9 119.1
C8 C9 H9 119.1
C9 C10 C11 118.8(7)
C9 C10 H10 120.6
C11 C10 H10 120.6
C12 C11 C10 120.8(6)
C12 C11 Cl1 120.0(5)
C10 C11 Cl1 119.1(5)
C11 C12 C13 120.3(6)
C11 C12 H12 119.9
C13 C12 H12 119.9
C12 C13 C8 120.3(6)
C12 C13 H13 119.8
C8 C13 H13 119.8

loop_
_geom_bond_atom_site_label_1
_geom_bond_atom_site_label_2
_geom_bond_distance
Cl1 C11 1.735(6)
O1 C1 1.234(7)
O2 H1O 0.80(7)
O2 H2O 0.86(8)
N1 C7 1.273(7)
N1 N2 1.380(6)
N2 C1 1.333(7)
N2 H2 0.8600
N3 C5 1.331(8)
N3 C4 1.332(8)
C1 C2 1.494(8)
C2 C6 1.384(8)
C2 C3 1.384(8)
C3 C4 1.383(9)
C3 H3 0.9300
C4 H4 0.9300
C5 C6 1.375(8)
C5 H5 0.9300
C6 H6 0.9300
C7 C8 1.455(8)
C7 H7 0.9300
C8 C9 1.387(8)
C8 C13 1.402(8)
C9 C10 1.375(8)
C9 H9 0.9300
C10 C11 1.387(9)
C10 H10 0.9300
C11 C12 1.364(8)
C12 C13 1.380(8)
C12 H12 0.9300
C13 H13 0.9300

loop_
_geom_hbond_atom_site_label_D
_geom_hbond_atom_site_label_H
_geom_hbond_atom_site_label_A
_geom_hbond_site_symmetry_A
_geom_hbond_distance_DH
_geom_hbond_distance_HA
_geom_hbond_distance_DA
_geom_hbond_angle_DHA
_geom_hbond_publ_flag
O2 H1O O1 1_655 0.80(7) 2.19(7) 2.907(7) 149(6) y
N2 H2 O2 1_555 0.86 2.01 2.814(7) 156 y
O2 H2O N3 4_844 0.87(8) 2.02(9) 2.841(8) 158(8) y
C4 H4 Cl1 2_674 0.93 2.81 3.667(7) 153 y
C5 H5 Cg1 4_745 0.93 2.98 3.6350(7) 129 y
C12 H12 Cg2 3_465 0.93 2.99 3.6489(7) 129 y

loop_
_geom_torsion_atom_site_label_1
_geom_torsion_atom_site_label_2
_geom_torsion_atom_site_label_3
_geom_torsion_atom_site_label_4
_geom_torsion
C7 N1 N2 C1 -175.7(6)
N1 N2 C1 O1 6.1(11)
N1 N2 C1 C2 -173.5(6)
O1 C1 C2 C6 146.9(7)
N2 C1 C2 C6 -33.4(10)
O1 C1 C2 C3 -34.8(11)
N2 C1 C2 C3 144.9(7)
C6 C2 C3 C4 -2.6(11)
C1 C2 C3 C4 179.0(7)
C5 N3 C4 C3 -0.7(12)
C2 C3 C4 N3 1.1(12)
C4 N3 C5 C6 2.0(11)
N3 C5 C6 C2 -3.7(11)
C3 C2 C6 C5 3.8(10)
C1 C2 C6 C5 -177.9(6)
N2 N1 C7 C8 -172.8(5)
N1 C7 C8 C9 -165.9(7)
N1 C7 C8 C13 16.4(10)
C13 C8 C9 C10 0.9(10)
C7 C8 C9 C10 -177.0(6)
C8 C9 C10 C11 0.1(11)
C9 C10 C11 C12 -1.6(10)
C9 C10 C11 Cl1 179.7(5)
C10 C11 C12 C13 2.0(10)
Cl1 C11 C12 C13 -179.3(5)
C11 C12 C13 C8 -0.9(10)
C9 C8 C13 C12 -0.5(9)
C7 C8 C13 C12 177.3(6)

_cod_database_fobs_code 1550313
